data_4341426
loop_
_publ_author_name
'Chakraborty, Anindita'
'Lingampalli, Srinivasa Rao'
'Kumari, Aman'
'Ribas, Joan'
'Ribas-Arino, Jordi'
'Maji, Tapas Kumar'

_publ_section_title
;
 Structural and Magnetic Diversity Based on Different Imidazolate Linkers
 in Cu(II)-Azido Coordination Compounds
;
_journal_name_full 'Inorganic Chemistry'
_journal_page_first 141031143936008
_journal_paper_doi 10.1021/ic501655u
_journal_year 2014
_chemical_formula_sum 'C12 H15 Cu2 N15'
_chemical_formula_weight 496.49
_chemical_name_systematic
;
 ?
;
_space_group_IT_number 14
_symmetry_cell_setting monoclinic
_symmetry_space_group_name_Hall '-P 2ybc'
_symmetry_space_group_name_H-M 'P 1 21/c 1'
_atom_sites_solution_hydrogens geom
_atom_sites_solution_primary direct
_atom_sites_solution_secondary difmap
_audit_creation_method SHELXL-97
_cell_angle_alpha 90.00
_cell_angle_beta 90.7420(10)
_cell_angle_gamma 90.00
_cell_formula_units_Z 4
_cell_length_a 18.5986(4)
_cell_length_b 8.0499(2)
_cell_length_c 12.9360(3)
_cell_measurement_temperature 293(2)
_cell_volume 1936.58(8)
_computing_cell_refinement SMART
_computing_data_collection 'SMART (Bruker,2000)'
_computing_data_reduction 'SAINT (Bruker,2000)'
_computing_molecular_graphics 'Mercury 1.4.1'
_computing_publication_material 'PLATON (Spek, 2003)'
_computing_structure_refinement 'SHELXL-97 (Sheldrick, 1997)'
_computing_structure_solution 'SIR-92 (Altomare et al. 1994)'
_diffrn_ambient_temperature 293(2)
_diffrn_measured_fraction_theta_full 0.998
_diffrn_measured_fraction_theta_max 0.998
_diffrn_radiation_monochromator graphite
_diffrn_radiation_source 'fine-focus sealed tube'
_diffrn_radiation_type MoK\a
_diffrn_radiation_wavelength 0.71073
_diffrn_reflns_av_R_equivalents 0.0354
_diffrn_reflns_av_sigmaI/netI 0.0296
_diffrn_reflns_limit_h_max 22
_diffrn_reflns_limit_h_min -22
_diffrn_reflns_limit_k_max 9
_diffrn_reflns_limit_k_min -9
_diffrn_reflns_limit_l_max 15
_diffrn_reflns_limit_l_min -15
_diffrn_reflns_number 15480
_diffrn_reflns_theta_full 25.11
_diffrn_reflns_theta_max 25.11
_diffrn_reflns_theta_min 1.09
_exptl_absorpt_coefficient_mu 2.231
_exptl_absorpt_correction_T_max 0.8927
_exptl_absorpt_correction_T_min 0.6941
_exptl_absorpt_correction_type empirical
_exptl_absorpt_process_details SADABS
_exptl_crystal_colour green
_exptl_crystal_density_diffrn 1.703
_exptl_crystal_density_method 'not measured'
_exptl_crystal_description parallelepiped
_exptl_crystal_F_000 1000
_exptl_crystal_size_max 0.14
_exptl_crystal_size_mid 0.10
_exptl_crystal_size_min 0.08
_refine_diff_density_max 0.595
_refine_diff_density_min -0.482
_refine_diff_density_rms 0.092
_refine_ls_extinction_method none
_refine_ls_goodness_of_fit_ref 1.081
_refine_ls_hydrogen_treatment noref
_refine_ls_matrix_type full
_refine_ls_number_parameters 262
_refine_ls_number_reflns 3457
_refine_ls_number_restraints 0
_refine_ls_restrained_S_all 1.081
_refine_ls_R_factor_all 0.0371
_refine_ls_R_factor_gt 0.0294
_refine_ls_shift/su_max 0.000
_refine_ls_shift/su_mean 0.000
_refine_ls_structure_factor_coef Fsqd
_refine_ls_weighting_details 'calc w=1/[\s^2^(Fo^2^)+(0.0401P)^2^+1.8075P] where P=(Fo^2^+2Fc^2^)/3'
_refine_ls_weighting_scheme calc
_refine_ls_wR_factor_gt 0.0756
_refine_ls_wR_factor_ref 0.0836
_reflns_number_gt 2968
_reflns_number_total 3457
_reflns_threshold_expression >2sigma(I)
_cod_data_source_file ic501655u_si_001.cif
_cod_data_source_block compound2
_cod_depositor_comments
;
The following automatic conversions were performed:

'_symmetry_cell_setting' value 'Monoclinic' changed to 'monoclinic'
according to
/home/saulius/struct/COD-crude-data--automatic-downloads/rss-feeds/ACS/lib/dictionaries/cif_core.dic
dictionary named 'cif_core.dic' version 2.4.2 from 2011-04-26.

Automatic conversion script
Id: cif_fix_values 2827 2014-09-09 07:05:25Z andrius 
;
_cod_original_cell_volume 1936.57(8)
_cod_original_sg_symbol_H-M P21/c
_cod_database_code 4341426

loop_
_symmetry_equiv_pos_as_xyz
'x, y, z'
'-x, y+1/2, -z+1/2'
'-x, -y, -z'
'x, -y-1/2, z-1/2'

loop_
_atom_site_label
_atom_site_type_symbol
_atom_site_fract_x
_atom_site_fract_y
_atom_site_fract_z
_atom_site_U_iso_or_equiv
_atom_site_adp_type
_atom_site_occupancy
_atom_site_symmetry_multiplicity
_atom_site_calc_flag
_atom_site_refinement_flags
C1 C 0.2005(2) -0.4063(4) 0.2808(2) 0.0424(8) Uani 1 1 d .
H1A H 0.2048 -0.5249 0.2763 0.064 Uiso 1 1 calc R
H1B H 0.2239 -0.3560 0.2229 0.064 Uiso 1 1 calc R
H1C H 0.1506 -0.3759 0.2801 0.064 Uiso 1 1 calc R
C2 C 0.23511(15) -0.3473(3) 0.3788(2) 0.0268(6) Uani 1 1 d .
C3 C 0.27472(17) -0.1850(3) 0.4997(3) 0.0354(7) Uani 1 1 d .
H3 H 0.2856 -0.0909 0.5385 0.042 Uiso 1 1 calc R
C4 C 0.29229(17) -0.3424(4) 0.5249(2) 0.0330(7) Uani 1 1 d .
H4 H 0.3170 -0.3753 0.5844 0.040 Uiso 1 1 calc R
C5 C 0.0896(2) -0.1529(5) 0.5176(3) 0.0527(9) Uani 1 1 d .
H5A H 0.0544 -0.2117 0.5570 0.079 Uiso 1 1 calc R
H5B H 0.0958 -0.0433 0.5456 0.079 Uiso 1 1 calc R
H5C H 0.1345 -0.2114 0.5210 0.079 Uiso 1 1 calc R
C6 C 0.06492(17) -0.1409(4) 0.4081(2) 0.0354(7) Uani 1 1 d .
C7 C -0.0033(2) -0.1708(4) 0.2700(3) 0.0490(9) Uani 1 1 d .
H7 H -0.0412 -0.2001 0.2262 0.059 Uiso 1 1 calc R
C8 C 0.05605(18) -0.0868(4) 0.2439(3) 0.0383(7) Uani 1 1 d .
H8 H 0.0663 -0.0474 0.1782 0.046 Uiso 1 1 calc R
C9 C 0.4115(2) -0.4885(5) 0.2857(3) 0.0603(11) Uani 1 1 d .
H9A H 0.4523 -0.4553 0.2460 0.090 Uiso 1 1 calc R
H9B H 0.3879 -0.3918 0.3124 0.090 Uiso 1 1 calc R
H9C H 0.3785 -0.5494 0.2423 0.090 Uiso 1 1 calc R
C10 C 0.43567(17) -0.5954(4) 0.3726(3) 0.0381(8) Uani 1 1 d .
C11 C 0.5073(2) -0.7369(5) 0.4762(3) 0.0543(10) Uani 1 1 d .
H11 H 0.5481 -0.7844 0.5064 0.065 Uiso 1 1 calc R
C12 C 0.43945(19) -0.7534(4) 0.5077(3) 0.0447(8) Uani 1 1 d .
H12 H 0.4249 -0.8155 0.5644 0.054 Uiso 1 1 calc R
N1 N 0.23789(14) -0.1872(3) 0.40678(19) 0.0299(6) Uani 1 1 d .
N2 N 0.26757(13) -0.4459(3) 0.44797(19) 0.0290(5) Uani 1 1 d .
N3 N 0.09944(13) -0.0682(3) 0.33079(19) 0.0311(6) Uani 1 1 d .
N4 N 0.00272(16) -0.2051(3) 0.3735(2) 0.0473(7) Uani 1 1 d .
N5 N 0.39441(13) -0.6643(3) 0.4431(2) 0.0323(6) Uani 1 1 d .
N6 N 0.50492(15) -0.6365(4) 0.3911(3) 0.0492(7) Uani 1 1 d .
N7 N 0.18619(16) 0.1310(4) 0.1950(2) 0.0458(7) Uani 1 1 d .
N8 N 0.23611(15) 0.1954(3) 0.15451(19) 0.0358(6) Uani 1 1 d .
N9 N 0.28392(16) 0.2598(4) 0.1134(2) 0.0436(7) Uani 1 1 d .
N10 N 0.29980(13) 0.1096(3) 0.3475(2) 0.0320(6) Uani 1 1 d .
N11 N 0.35247(15) 0.0439(3) 0.3153(2) 0.0389(6) Uani 1 1 d .
N12 N 0.40284(18) -0.0207(5) 0.2851(3) 0.0743(12) Uani 1 1 d .
N13 N 0.18578(14) -0.7573(3) 0.4293(2) 0.0392(6) Uani 1 1 d .
N14 N 0.13366(14) -0.6796(3) 0.4505(2) 0.0328(6) Uani 1 1 d .
N15 N 0.08263(16) -0.6070(4) 0.4698(3) 0.0522(8) Uani 1 1 d .
Cu1 Cu 0.200402(19) 0.00837(4) 0.33149(3) 0.02749(12) Uani 1 1 d .
Cu2 Cu 0.287995(18) -0.68464(4) 0.43706(3) 0.02681(12) Uani 1 1 d .

loop_
_atom_site_aniso_label
_atom_site_aniso_U_11
_atom_site_aniso_U_22
_atom_site_aniso_U_33
_atom_site_aniso_U_23
_atom_site_aniso_U_13
_atom_site_aniso_U_12
C1 0.060(2) 0.0315(16) 0.0360(18) -0.0049(14) -0.0043(16) 0.0031(15)
C2 0.0276(15) 0.0236(13) 0.0294(15) -0.0004(11) 0.0054(12) 0.0017(11)
C3 0.0394(19) 0.0265(14) 0.0400(18) -0.0056(13) -0.0050(14) -0.0030(13)
C4 0.0334(17) 0.0307(14) 0.0346(17) 0.0000(13) -0.0060(13) -0.0026(13)
C5 0.058(2) 0.062(2) 0.039(2) 0.0063(17) 0.0147(17) -0.0033(19)
C6 0.0344(18) 0.0317(15) 0.0405(18) 0.0021(13) 0.0089(14) 0.0002(13)
C7 0.042(2) 0.049(2) 0.056(2) -0.0054(17) -0.0106(17) -0.0058(16)
C8 0.0411(19) 0.0333(16) 0.0403(18) 0.0030(14) -0.0017(15) 0.0018(14)
C9 0.056(3) 0.073(3) 0.053(2) 0.014(2) 0.016(2) -0.007(2)
C10 0.0320(18) 0.0334(16) 0.049(2) -0.0064(14) 0.0092(15) -0.0068(13)
C11 0.032(2) 0.055(2) 0.076(3) -0.002(2) -0.0031(19) 0.0046(16)
C12 0.038(2) 0.0445(18) 0.052(2) 0.0042(16) 0.0009(16) 0.0009(15)
N1 0.0351(15) 0.0221(11) 0.0325(14) -0.0016(10) 0.0005(11) -0.0001(10)
N2 0.0282(13) 0.0246(11) 0.0343(14) 0.0003(10) 0.0033(11) 0.0010(10)
N3 0.0299(14) 0.0274(12) 0.0360(14) 0.0026(11) 0.0025(11) 0.0004(10)
N4 0.0382(17) 0.0450(16) 0.059(2) -0.0016(14) 0.0085(14) -0.0077(13)
N5 0.0264(14) 0.0295(12) 0.0412(15) -0.0025(11) 0.0045(11) -0.0021(10)
N6 0.0299(16) 0.0525(17) 0.065(2) -0.0047(16) 0.0085(14) -0.0052(13)
N7 0.0423(17) 0.0619(18) 0.0334(15) 0.0141(14) 0.0043(13) -0.0136(14)
N8 0.0492(18) 0.0337(13) 0.0245(13) -0.0009(11) 0.0014(13) -0.0009(12)
N9 0.0516(18) 0.0445(15) 0.0349(15) 0.0021(13) 0.0137(14) -0.0127(14)
N10 0.0258(14) 0.0262(12) 0.0442(15) -0.0069(11) 0.0070(12) 0.0002(10)
N11 0.0330(16) 0.0347(13) 0.0491(17) -0.0090(12) 0.0086(13) -0.0019(12)
N12 0.040(2) 0.078(2) 0.105(3) -0.036(2) 0.021(2) 0.0131(18)
N13 0.0279(15) 0.0328(13) 0.0571(18) -0.0137(13) 0.0110(13) -0.0040(12)
N14 0.0279(15) 0.0362(13) 0.0343(15) -0.0023(11) 0.0056(11) -0.0070(12)
N15 0.0300(16) 0.0624(19) 0.065(2) 0.0001(16) 0.0117(15) 0.0077(15)
Cu1 0.0273(2) 0.02209(18) 0.0332(2) 0.00248(14) 0.00432(15) -0.00054(13)
Cu2 0.0230(2) 0.02088(18) 0.0367(2) -0.00207(14) 0.00688(15) -0.00010(13)

loop_
_atom_type_symbol
_atom_type_description
_atom_type_scat_dispersion_real
_atom_type_scat_dispersion_imag
_atom_type_scat_source
C C 0.0033 0.0016 'International Tables Vol C Tables 4.2.6.8 and 6.1.1.4'
H H 0.0000 0.0000 'International Tables Vol C Tables 4.2.6.8 and 6.1.1.4'
N N 0.0061 0.0033 'International Tables Vol C Tables 4.2.6.8 and 6.1.1.4'
O O 0.0106 0.0060 'International Tables Vol C Tables 4.2.6.8 and 6.1.1.4'
Cu Cu 0.3201 1.2651 'International Tables Vol C Tables 4.2.6.8 and 6.1.1.4'

loop_
_geom_angle_atom_site_label_1
_geom_angle_atom_site_label_2
_geom_angle_atom_site_label_3
_geom_angle
_geom_angle_site_symmetry_1
_geom_angle_site_symmetry_3
C2 C1 H1A 109.5 . .
C2 C1 H1B 109.5 . .
H1A C1 H1B 109.5 . .
C2 C1 H1C 109.5 . .
H1A C1 H1C 109.5 . .
H1B C1 H1C 109.5 . .
N2 C2 N1 112.1(3) . .
N2 C2 C1 124.5(2) . .
N1 C2 C1 123.4(3) . .
C4 C3 N1 108.4(3) . .
C4 C3 H3 125.8 . .
N1 C3 H3 125.8 . .
C3 C4 N2 108.5(3) . .
C3 C4 H4 125.8 . .
N2 C4 H4 125.8 . .
C6 C5 H5A 109.5 . .
C6 C5 H5B 109.5 . .
H5A C5 H5B 109.5 . .
C6 C5 H5C 109.5 . .
H5A C5 H5C 109.5 . .
H5B C5 H5C 109.5 . .
N3 C6 N4 110.0(3) . .
N3 C6 C5 126.8(3) . .
N4 C6 C5 123.3(3) . .
C8 C7 N4 106.9(3) . .
C8 C7 H7 126.5 . .
N4 C7 H7 126.5 . .
C7 C8 N3 108.9(3) . .
C7 C8 H8 125.6 . .
N3 C8 H8 125.6 . .
C10 C9 H9A 109.5 . .
C10 C9 H9B 109.5 . .
H9A C9 H9B 109.5 . .
C10 C9 H9C 109.5 . .
H9A C9 H9C 109.5 . .
H9B C9 H9C 109.5 . .
N5 C10 N6 109.7(3) . .
N5 C10 C9 126.4(3) . .
N6 C10 C9 123.9(3) . .
C12 C11 N6 106.4(3) . .
C12 C11 H11 126.8 . .
N6 C11 H11 126.8 . .
C11 C12 N5 109.4(3) . .
C11 C12 H12 125.3 . .
N5 C12 H12 125.3 . .
C2 N1 C3 105.4(2) . .
C2 N1 Cu1 128.5(2) . .
C3 N1 Cu1 126.15(18) . .
C2 N2 C4 105.6(2) . .
C2 N2 Cu2 128.34(19) . .
C4 N2 Cu2 125.6(2) . .
C6 N3 C8 106.3(3) . .
C6 N3 Cu1 127.0(2) . .
C8 N3 Cu1 125.6(2) . .
C6 N4 C7 107.9(3) . .
C10 N5 C12 106.5(3) . .
C10 N5 Cu2 126.5(2) . .
C12 N5 Cu2 125.4(2) . .
C10 N6 C11 108.0(3) . .
N8 N7 Cu1 120.0(2) . .
N9 N8 N7 178.6(3) . .
N8 N9 Cu2 111.2(2) . 4
N11 N10 Cu1 122.5(2) . .
N11 N10 Cu2 130.9(2) . 1_565
Cu1 N10 Cu2 106.28(11) . 1_565
N12 N11 N10 179.2(4) . .
N14 N13 Cu2 127.9(2) . .
N14 N13 Cu1 131.6(2) . 1_545
Cu2 N13 Cu1 98.62(10) . 1_545
N15 N14 N13 178.6(3) . .
N1 Cu1 N3 94.77(10) . .
N1 Cu1 N10 87.37(10) . .
N3 Cu1 N10 172.05(10) . .
N1 Cu1 N7 148.80(12) . .
N3 Cu1 N7 91.98(11) . .
N10 Cu1 N7 90.11(11) . .
N1 Cu1 N13 115.34(10) . 1_565
N3 Cu1 N13 98.04(10) . 1_565
N10 Cu1 N13 74.17(9) . 1_565
N7 Cu1 N13 93.71(12) . 1_565
N2 Cu2 N5 96.31(10) . .
N2 Cu2 N13 96.07(10) . .
N5 Cu2 N13 167.61(10) . .
N2 Cu2 N10 149.28(11) . 1_545
N5 Cu2 N10 88.55(10) . 1_545
N13 Cu2 N10 80.91(10) . 1_545
N2 Cu2 N9 99.94(10) . 4_556
N5 Cu2 N9 91.59(11) . 4_556
N13 Cu2 N9 86.03(11) . 4_556
N10 Cu2 N9 110.25(10) 1_545 4_556

loop_
_geom_bond_atom_site_label_1
_geom_bond_atom_site_label_2
_geom_bond_distance
_geom_bond_site_symmetry_2
C1 C2 1.492(4) .
C1 H1A 0.9600 .
C1 H1B 0.9600 .
C1 H1C 0.9600 .
C2 N2 1.335(4) .
C2 N1 1.339(3) .
C3 C4 1.347(4) .
C3 N1 1.376(4) .
C3 H3 0.9300 .
C4 N2 1.373(4) .
C4 H4 0.9300 .
C5 C6 1.487(5) .
C5 H5A 0.9600 .
C5 H5B 0.9600 .
C5 H5C 0.9600 .
C6 N3 1.331(4) .
C6 N4 1.339(4) .
C7 C8 1.341(5) .
C7 N4 1.370(5) .
C7 H7 0.9300 .
C8 N3 1.383(4) .
C8 H8 0.9300 .
C9 C10 1.481(5) .
C9 H9A 0.9600 .
C9 H9B 0.9600 .
C9 H9C 0.9600 .
C10 N5 1.321(4) .
C10 N6 1.348(4) .
C11 C12 1.338(5) .
C11 N6 1.367(5) .
C11 H11 0.9300 .
C12 N5 1.378(4) .
C12 H12 0.9300 .
N1 Cu1 1.974(2) .
N2 Cu2 1.964(2) .
N3 Cu1 1.976(2) .
N5 Cu2 1.986(2) .
N7 N8 1.191(4) .
N7 Cu1 2.037(3) .
N8 N9 1.164(4) .
N9 Cu2 2.362(3) 4
N10 N11 1.193(3) .
N10 Cu1 2.028(2) .
N10 Cu2 2.035(2) 1_565
N11 N12 1.145(4) .
N13 N14 1.189(4) .
N13 Cu2 1.990(3) .
N13 Cu1 2.289(3) 1_545
N14 N15 1.145(4) .
Cu1 N13 2.289(3) 1_565
Cu2 N10 2.035(2) 1_545
Cu2 N9 2.362(3) 4_556
